data_2216061
loop_
_publ_author_name
'Jacobs, Tia'
'Bredenkamp, Martin W.'

_publ_section_title
;
 (<i>S</i>)-<i>O</i>-[4-(2,2,4-Trimethylchroman-4-yl)phenyl]
 <i>N</i>,<i>N</i>-dimethylthiocarbamate
;
_journal_coeditor_code LX2021
_journal_date_accepted 2007-10-23
_journal_date_recd_electronic 2007-07-30
_journal_issue 11
_journal_name_full 'Acta Crystallographica Section E'
_journal_page_first o4444
_journal_page_last o4444
_journal_paper_category QO
_journal_paper_doi 10.1107/S160053680705249X
_journal_volume 63
_journal_year 2007
_chemical_formula_iupac 'C21 H25 N O2 S'
_chemical_formula_moiety 'C21 H25 N O2 S'
_chemical_formula_sum 'C21 H25 N O2 S'
_chemical_formula_weight 355.48
_chemical_name_systematic
;(<i>S</i>)-O-[4-(2,2,4-Trimethylchroman-4-yl)phenyl]
 N,N-dimethylthiocarbamate
;
_space_group_IT_number 4
_symmetry_cell_setting monoclinic
_symmetry_space_group_name_Hall 'P 2yb'
_symmetry_space_group_name_H-M 'P 1 21 1'
_atom_sites_solution_hydrogens geom
_atom_sites_solution_primary direct
_atom_sites_solution_secondary difmap
_audit_creation_method SHELXL-97
_cell_angle_alpha 90.00
_cell_angle_beta 94.7800(10)
_cell_angle_gamma 90.00
_cell_formula_units_Z 2
_cell_length_a 6.5858(5)
_cell_length_b 7.1397(5)
_cell_length_c 19.9960(10)
_cell_measurement_reflns_used 1032
_cell_measurement_temperature 100(2)
_cell_measurement_theta_max 19.314
_cell_measurement_theta_min 2.280
_cell_volume 936.95(11)
_computing_cell_refinement 'SAINT (Bruker, 2003)'
_computing_data_collection 'SMART (Bruker, 2002)'
_computing_data_reduction 'SAINT (Bruker, 2003)'
_computing_molecular_graphics
;
X-SEED (Barbour, 2001; Atwood & Barbour, 2003)
;
_computing_publication_material
;
X-SEED (Barbour, 2001; Atwood & Barbour, 2003)
;
_computing_structure_refinement 'SHELXL97 (Sheldrick, 1997)'
_computing_structure_solution 'SHELXS97 (Sheldrick, 1997)'
_diffrn_ambient_temperature 100(2)
_diffrn_detector_area_resol_mean 10.0
_diffrn_measured_fraction_theta_full 0.990
_diffrn_measured_fraction_theta_max 0.990
_diffrn_measurement_device_type 'Bruker APEX CCD area-detector'
_diffrn_measurement_method \w
_diffrn_radiation_monochromator graphite
_diffrn_radiation_source 'fine-focus sealed tube'
_diffrn_radiation_type MoK\a
_diffrn_radiation_wavelength 0.71073
_diffrn_reflns_av_R_equivalents 0.0434
_diffrn_reflns_av_sigmaI/netI 0.0372
_diffrn_reflns_limit_h_max 8
_diffrn_reflns_limit_h_min -6
_diffrn_reflns_limit_k_max 9
_diffrn_reflns_limit_k_min -8
_diffrn_reflns_limit_l_max 23
_diffrn_reflns_limit_l_min -25
_diffrn_reflns_number 5663
_diffrn_reflns_theta_full 26.99
_diffrn_reflns_theta_max 26.99
_diffrn_reflns_theta_min 1.02
_diffrn_standards_number 0
_exptl_absorpt_coefficient_mu 0.186
_exptl_absorpt_correction_type none
_exptl_crystal_colour colourless
_exptl_crystal_density_diffrn 1.260
_exptl_crystal_density_method 'not measured'
_exptl_crystal_description blocks
_exptl_crystal_F_000 380
_exptl_crystal_size_max 0.21
_exptl_crystal_size_mid 0.18
_exptl_crystal_size_min 0.15
_refine_diff_density_max 0.459
_refine_diff_density_min -0.262
_refine_ls_abs_structure_details 'Flack (1983), 1358 Friedel pairs'
_refine_ls_abs_structure_Flack 0.01(7)
_refine_ls_extinction_method none
_refine_ls_goodness_of_fit_ref 1.041
_refine_ls_hydrogen_treatment constr
_refine_ls_matrix_type full
_refine_ls_number_parameters 228
_refine_ls_number_reflns 3574
_refine_ls_number_restraints 1
_refine_ls_restrained_S_all 1.041
_refine_ls_R_factor_all 0.0423
_refine_ls_R_factor_gt 0.0415
_refine_ls_shift/su_max 0.000
_refine_ls_shift/su_mean 0.000
_refine_ls_structure_factor_coef Fsqd
_refine_ls_weighting_details 'calc w=1/[\s^2^(Fo^2^)+(0.0762P)^2^+0.15P] where P=(Fo^2^+2Fc^2^)/3'
_refine_ls_weighting_scheme calc
_refine_ls_wR_factor_gt 0.1077
_refine_ls_wR_factor_ref 0.1090
_reflns_number_gt 3479
_reflns_number_total 3574
_reflns_threshold_expression I>2\s(I)
_cod_data_source_file lx2021.cif
_cod_data_source_block I
_cod_original_sg_symbol_H-M 'P 21'
_cod_database_code 2216061
_cod_database_fobs_code 2216061

loop_
_symmetry_equiv_pos_as_xyz
'x, y, z'
'-x, y+1/2, -z'

loop_
_atom_site_type_symbol
_atom_site_label
_atom_site_fract_x
_atom_site_fract_y
_atom_site_fract_z
_atom_site_U_iso_or_equiv
_atom_site_adp_type
_atom_site_calc_flag
_atom_site_refinement_flags
_atom_site_occupancy
S S 0.28200(7) 0.52502(8) 0.44057(2) 0.02235(14) Uani d . 1
O O1 0.8148(2) 0.1302(2) 0.07012(7) 0.0197(3) Uani d . 1
O O2 0.5200(2) 0.7164(2) 0.36253(7) 0.0236(3) Uani d . 1
N N 0.3274(3) 0.8928(3) 0.42094(9) 0.0228(4) Uani d . 1
C C1 0.9298(3) 0.2663(3) 0.11193(9) 0.0179(4) Uani d . 1
C C2 0.9973(3) 0.1746(3) 0.17922(9) 0.0162(4) Uani d . 1
H H2A 1.0753 0.2678 0.2076 0.019 Uiso calc R 1
H H2B 1.0911 0.0702 0.1710 0.019 Uiso calc R 1
C C3 0.8242(3) 0.0978(3) 0.21874(9) 0.0148(4) Uani d . 1
C C4 0.6675(3) 0.0035(3) 0.16921(9) 0.0151(4) Uani d . 1
C C5 0.5173(3) -0.1144(3) 0.19136(9) 0.0170(4) Uani d . 1
H H5 0.5098 -0.1308 0.2382 0.020 Uiso calc R 1
C C6 0.3786(3) -0.2084(3) 0.14704(10) 0.0198(4) Uani d . 1
H H6 0.2777 -0.2870 0.1636 0.024 Uiso calc R 1
C C7 0.3887(3) -0.1864(3) 0.07831(10) 0.0189(4) Uani d . 1
H H7 0.2949 -0.2500 0.0476 0.023 Uiso calc R 1
C C8 0.5361(3) -0.0713(3) 0.05506(9) 0.0186(4) Uani d . 1
H H8 0.5438 -0.0568 0.0081 0.022 Uiso calc R 1
C C9 0.6736(3) 0.0237(3) 0.09965(9) 0.0159(3) Uani d . 1
C C10 0.7311(3) 0.2545(3) 0.25958(9) 0.0147(4) Uani d . 1
C C11 0.5289(3) 0.3112(3) 0.24875(9) 0.0165(4) Uani d . 1
H H11 0.4411 0.2478 0.2161 0.020 Uiso calc R 1
C C12 0.4517(3) 0.4591(3) 0.28479(10) 0.0179(4) Uani d . 1
H H12 0.3137 0.4972 0.2765 0.021 Uiso calc R 1
C C13 0.5801(3) 0.5485(3) 0.33256(9) 0.0181(4) Uani d . 1
C C14 0.7813(3) 0.4949(3) 0.34578(9) 0.0187(4) Uani d . 1
H H14 0.8673 0.5576 0.3791 0.022 Uiso calc R 1
C C15 0.8553(3) 0.3475(3) 0.30932(9) 0.0177(4) Uani d . 1
H H15 0.9929 0.3090 0.3183 0.021 Uiso calc R 1
C C16 0.3755(3) 0.7167(3) 0.40763(9) 0.0167(4) Uani d . 1
C C17 1.1158(3) 0.3091(3) 0.07366(10) 0.0224(4) Uani d . 1
H H17A 1.0710 0.3600 0.0294 0.027 Uiso calc R 1
H H17B 1.1933 0.1937 0.0683 0.027 Uiso calc R 1
H H17C 1.2023 0.4010 0.0988 0.027 Uiso calc R 1
C C18 0.8008(3) 0.4421(3) 0.11708(11) 0.0227(4) Uani d . 1
H H18A 0.6748 0.4104 0.1374 0.027 Uiso calc R 1
H H18B 0.7672 0.4940 0.0721 0.027 Uiso calc R 1
H H18C 0.8773 0.5351 0.1450 0.027 Uiso calc R 1
C C19 0.9192(3) -0.0513(3) 0.26836(10) 0.0205(4) Uani d . 1
H H19A 1.0249 0.0072 0.2989 0.025 Uiso calc R 1
H H19B 0.9799 -0.1517 0.2432 0.025 Uiso calc R 1
H H19C 0.8130 -0.1037 0.2944 0.025 Uiso calc R 1
C C20 0.4249(4) 1.0515(3) 0.39042(11) 0.0298(5) Uani d . 1
H H20A 0.5669 1.0611 0.4091 0.045 Uiso calc R 1
H H20B 0.3522 1.1670 0.3999 0.045 Uiso calc R 1
H H20C 0.4210 1.0328 0.3418 0.045 Uiso calc R 1
C C21 0.1799(4) 0.9357(4) 0.46943(12) 0.0313(5) Uani d . 1
H H21A 0.0415 0.9238 0.4477 0.047 Uiso calc R 1
H H21B 0.2015 1.0640 0.4859 0.047 Uiso calc R 1
H H21C 0.1978 0.8480 0.5072 0.047 Uiso calc R 1

loop_
_atom_site_aniso_label
_atom_site_aniso_U_11
_atom_site_aniso_U_22
_atom_site_aniso_U_33
_atom_site_aniso_U_12
_atom_site_aniso_U_13
_atom_site_aniso_U_23
S 0.0260(2) 0.0186(2) 0.0239(2) -0.0034(2) 0.01069(18) -0.0010(2)
O1 0.0236(7) 0.0221(7) 0.0143(6) -0.0046(6) 0.0065(5) -0.0005(6)
O2 0.0322(8) 0.0145(7) 0.0267(7) -0.0010(7) 0.0171(6) -0.0043(6)
N 0.0322(10) 0.0172(9) 0.0205(8) 0.0033(8) 0.0119(7) -0.0025(7)
C1 0.0183(9) 0.0181(10) 0.0178(9) -0.0012(8) 0.0045(7) -0.0020(8)
C2 0.0151(8) 0.0158(10) 0.0184(9) 0.0018(7) 0.0051(6) -0.0007(7)
C3 0.0157(9) 0.0152(9) 0.0138(8) 0.0002(8) 0.0030(7) -0.0017(7)
C4 0.0174(8) 0.0121(9) 0.0161(8) 0.0022(8) 0.0033(6) -0.0029(8)
C5 0.0210(9) 0.0158(9) 0.0149(8) -0.0003(8) 0.0058(7) -0.0008(7)
C6 0.0212(9) 0.0140(9) 0.0252(10) -0.0009(8) 0.0070(8) -0.0022(8)
C7 0.0201(9) 0.0137(9) 0.0228(9) 0.0007(8) 0.0010(7) -0.0046(8)
C8 0.0224(9) 0.0188(10) 0.0151(8) 0.0038(8) 0.0040(7) -0.0017(8)
C9 0.0166(8) 0.0142(8) 0.0175(8) 0.0024(9) 0.0052(6) -0.0003(8)
C10 0.0191(9) 0.0126(9) 0.0132(8) -0.0001(8) 0.0068(7) 0.0004(7)
C11 0.0191(9) 0.0157(10) 0.0152(8) -0.0008(8) 0.0043(7) -0.0013(7)
C12 0.0176(9) 0.0170(10) 0.0201(9) 0.0037(8) 0.0078(7) 0.0022(7)
C13 0.0263(9) 0.0119(10) 0.0175(8) -0.0009(8) 0.0106(7) -0.0017(7)
C14 0.0235(9) 0.0175(10) 0.0157(8) -0.0043(8) 0.0049(7) -0.0020(7)
C15 0.0186(9) 0.0203(10) 0.0146(8) 0.0009(8) 0.0044(7) 0.0012(7)
C16 0.0183(9) 0.0187(10) 0.0137(8) 0.0007(8) 0.0043(7) -0.0008(7)
C17 0.0235(10) 0.0217(11) 0.0234(10) -0.0022(9) 0.0108(8) -0.0001(8)
C18 0.0248(10) 0.0198(10) 0.0245(10) 0.0045(9) 0.0077(8) 0.0050(8)
C19 0.0232(9) 0.0192(10) 0.0193(9) 0.0045(9) 0.0017(7) 0.0002(8)
C20 0.0473(13) 0.0154(11) 0.0285(11) 0.0012(10) 0.0128(9) 0.0003(8)
C21 0.0375(12) 0.0286(12) 0.0305(11) 0.0058(11) 0.0188(10) -0.0068(10)

loop_
_atom_type_symbol
_atom_type_description
_atom_type_scat_dispersion_real
_atom_type_scat_dispersion_imag
_atom_type_scat_source
C C 0.0033 0.0016 'International Tables Vol C Tables 4.2.6.8 and 6.1.1.4'
H H 0.0000 0.0000 'International Tables Vol C Tables 4.2.6.8 and 6.1.1.4'
N N 0.0061 0.0033 'International Tables Vol C Tables 4.2.6.8 and 6.1.1.4'
O O 0.0106 0.0060 'International Tables Vol C Tables 4.2.6.8 and 6.1.1.4'
S S 0.1246 0.1234 'International Tables Vol C Tables 4.2.6.8 and 6.1.1.4'

loop_
_geom_angle_atom_site_label_1
_geom_angle_atom_site_label_2
_geom_angle_atom_site_label_3
_geom_angle
C9 O1 C1 117.53(14)
C16 O2 C13 121.16(15)
C16 N C20 121.99(17)
C16 N C21 120.92(19)
C20 N C21 117.04(18)
O1 C1 C18 108.83(17)
O1 C1 C17 104.27(15)
C18 C1 C17 110.09(17)
O1 C1 C2 108.65(16)
C18 C1 C2 114.59(16)
C17 C1 C2 109.87(16)
C1 C2 C3 115.50(16)
C1 C2 H2A 108.4
C3 C2 H2A 108.4
C1 C2 H2B 108.4
C3 C2 H2B 108.4
H2A C2 H2B 107.5
C4 C3 C2 108.26(14)
C4 C3 C10 112.73(15)
C2 C3 C10 110.92(16)
C4 C3 C19 109.12(16)
C2 C3 C19 107.21(15)
C10 C3 C19 108.45(15)
C5 C4 C9 117.09(17)
C5 C4 C3 121.19(16)
C9 C4 C3 121.65(17)
C6 C5 C4 122.19(17)
C6 C5 H5 118.9
C4 C5 H5 118.9
C7 C6 C5 119.49(19)
C7 C6 H6 120.3
C5 C6 H6 120.3
C8 C7 C6 119.52(18)
C8 C7 H7 120.2
C6 C7 H7 120.2
C7 C8 C9 120.77(17)
C7 C8 H8 119.6
C9 C8 H8 119.6
O1 C9 C8 114.96(15)
O1 C9 C4 124.07(17)
C8 C9 C4 120.93(18)
C11 C10 C15 117.86(17)
C11 C10 C3 123.12(17)
C15 C10 C3 119.02(17)
C10 C11 C12 121.60(18)
C10 C11 H11 119.2
C12 C11 H11 119.2
C13 C12 C11 118.60(18)
C13 C12 H12 120.7
C11 C12 H12 120.7
C12 C13 C14 121.78(18)
C12 C13 O2 120.66(18)
C14 C13 O2 116.86(18)
C13 C14 C15 118.75(18)
C13 C14 H14 120.6
C15 C14 H14 120.6
C14 C15 C10 121.39(19)
C14 C15 H15 119.3
C10 C15 H15 119.3
N C16 O2 108.95(17)
N C16 S 126.74(15)
O2 C16 S 124.30(15)
C1 C17 H17A 109.5
C1 C17 H17B 109.5
H17A C17 H17B 109.5
C1 C17 H17C 109.5
H17A C17 H17C 109.5
H17B C17 H17C 109.5
C1 C18 H18A 109.5
C1 C18 H18B 109.5
H18A C18 H18B 109.5
C1 C18 H18C 109.5
H18A C18 H18C 109.5
H18B C18 H18C 109.5
C3 C19 H19A 109.5
C3 C19 H19B 109.5
H19A C19 H19B 109.5
C3 C19 H19C 109.5
H19A C19 H19C 109.5
H19B C19 H19C 109.5
N C20 H20A 109.5
N C20 H20B 109.5
H20A C20 H20B 109.5
N C20 H20C 109.5
H20A C20 H20C 109.5
H20B C20 H20C 109.5
N C21 H21A 109.5
N C21 H21B 109.5
H21A C21 H21B 109.5
N C21 H21C 109.5
H21A C21 H21C 109.5
H21B C21 H21C 109.5

loop_
_geom_bond_atom_site_label_1
_geom_bond_atom_site_label_2
_geom_bond_distance
S C16 1.659(2)
O1 C9 1.372(2)
O1 C1 1.452(2)
O2 C16 1.365(2)
O2 C13 1.411(2)
N C16 1.329(3)
N C20 1.461(3)
N C21 1.461(3)
C1 C18 1.525(3)
C1 C17 1.529(3)
C1 C2 1.529(3)
C2 C3 1.541(2)
C2 H2A 0.9900
C2 H2B 0.9900
C3 C4 1.526(2)
C3 C10 1.542(3)
C3 C19 1.551(3)
C4 C5 1.399(3)
C4 C9 1.402(2)
C5 C6 1.391(3)
C5 H5 0.9500
C6 C7 1.390(3)
C6 H6 0.9500
C7 C8 1.382(3)
C7 H7 0.9500
C8 C9 1.393(3)
C8 H8 0.9500
C10 C11 1.391(3)
C10 C15 1.401(3)
C11 C12 1.398(3)
C11 H11 0.9500
C12 C13 1.379(3)
C12 H12 0.9500
C13 C14 1.383(3)
C14 C15 1.392(3)
C14 H14 0.9500
C15 H15 0.9500
C17 H17A 0.9800
C17 H17B 0.9800
C17 H17C 0.9800
C18 H18A 0.9800
C18 H18B 0.9800
C18 H18C 0.9800
C19 H19A 0.9800
C19 H19B 0.9800
C19 H19C 0.9800
C20 H20A 0.9800
C20 H20B 0.9800
C20 H20C 0.9800
C21 H21A 0.9800
C21 H21B 0.9800
C21 H21C 0.9800

loop_
_geom_hbond_atom_site_label_D
_geom_hbond_atom_site_label_H
_geom_hbond_atom_site_label_A
_geom_hbond_site_symmetry_A
_geom_hbond_distance_DH
_geom_hbond_distance_HA
_geom_hbond_distance_DA
_geom_hbond_angle_DHA
C7 H7 O1 2_645 0.95 2.55 3.414(2) 151.2
C20 H20B S 1_565 0.98 2.73 3.671(2) 160.4
C20 H20C Cg 1_565 0.98 3.22 3.543(3) 101.1

loop_
_geom_torsion_atom_site_label_1
_geom_torsion_atom_site_label_2
_geom_torsion_atom_site_label_3
_geom_torsion_atom_site_label_4
_geom_torsion
C9 O1 C1 C18 -81.6(2)
C9 O1 C1 C17 160.98(17)
C9 O1 C1 C2 43.8(2)
O1 C1 C2 C3 -58.0(2)
C18 C1 C2 C3 63.9(2)
C17 C1 C2 C3 -171.53(17)
C1 C2 C3 C4 40.8(2)
C1 C2 C3 C10 -83.3(2)
C1 C2 C3 C19 158.42(16)
C2 C3 C4 C5 165.70(17)
C10 C3 C4 C5 -71.2(2)
C19 C3 C4 C5 49.3(2)
C2 C3 C4 C9 -11.2(3)
C10 C3 C4 C9 111.9(2)
C19 C3 C4 C9 -127.53(19)
C9 C4 C5 C6 -0.1(3)
C3 C4 C5 C6 -177.08(19)
C4 C5 C6 C7 0.4(3)
C5 C6 C7 C8 -0.1(3)
C6 C7 C8 C9 -0.4(3)
C1 O1 C9 C8 165.62(18)
C1 O1 C9 C4 -16.5(3)
C7 C8 C9 O1 178.71(18)
C7 C8 C9 C4 0.7(3)
C5 C4 C9 O1 -178.26(18)
C3 C4 C9 O1 -1.3(3)
C5 C4 C9 C8 -0.5(3)
C3 C4 C9 C8 176.53(18)
C4 C3 C10 C11 -4.1(3)
C2 C3 C10 C11 117.48(19)
C19 C3 C10 C11 -125.04(19)
C4 C3 C10 C15 177.00(16)
C2 C3 C10 C15 -61.4(2)
C19 C3 C10 C15 56.1(2)
C15 C10 C11 C12 1.6(3)
C3 C10 C11 C12 -177.26(17)
C10 C11 C12 C13 -0.7(3)
C11 C12 C13 C14 -0.4(3)
C11 C12 C13 O2 169.79(16)
C16 O2 C13 C12 72.1(2)
C16 O2 C13 C14 -117.3(2)
C12 C13 C14 C15 0.5(3)
O2 C13 C14 C15 -170.06(17)
C13 C14 C15 C10 0.5(3)
C11 C10 C15 C14 -1.6(3)
C3 C10 C15 C14 177.39(17)
C20 N C16 O2 -0.9(3)
C21 N C16 O2 -178.18(19)
C20 N C16 S 177.94(17)
C21 N C16 S 0.7(3)
C13 O2 C16 N -171.51(18)
C13 O2 C16 S 9.6(3)

loop_
_cod_related_entry_id
_cod_related_entry_database
_cod_related_entry_code
1 ChemSpider 21180416
